data_9013010
loop_
_publ_author_name
'Akhtar, D.'
'Vankar, V. D.'
'Goel, T. C.'
'Chopra, K. L.'

_publ_section_title
;
 Metastable structures of liquid-quenched and vapour-quenched antimony films
 Note: liquid-quenched specimen
;
_journal_name_full 'Journal of Materials Science'
_journal_page_first 988
_journal_page_last 994
_journal_volume 14
_journal_year 1979
_chemical_compound_source Synthetic
_chemical_formula_sum Sb
_chemical_name_mineral Antimony
_space_group_IT_number 139
_symmetry_space_group_name_Hall '-I 4 2'
_symmetry_space_group_name_H-M 'I 4/m m m'
_cell_angle_alpha 90
_cell_angle_beta 90
_cell_angle_gamma 90
_cell_length_a 3.01
_cell_length_b 3.01
_cell_length_c 4.96
_cell_formula_units_Z 2
_cell_volume 44.938
_database_code_amcsd 0013082
_exptl_crystal_density_diffrn 8.998
_cod_database_code 9013010

loop_
_space_group_symop_operation_xyz
x,y,z
1/2+x,1/2+y,1/2+z
-y,-x,z
1/2-y,1/2-x,1/2+z
y,x,-z
1/2+y,1/2+x,1/2-z
y,-x,-z
1/2+y,1/2-x,1/2-z
-y,x,z
1/2-y,1/2+x,1/2+z
x,-y,z
1/2+x,1/2-y,1/2+z
-x,y,-z
1/2-x,1/2+y,1/2-z
x,y,-z
1/2+x,1/2+y,1/2-z
-x,-y,z
1/2-x,1/2-y,1/2+z
y,x,z
1/2+y,1/2+x,1/2+z
-y,-x,-z
1/2-y,1/2-x,1/2-z
-y,x,-z
1/2-y,1/2+x,1/2-z
y,-x,z
1/2+y,1/2-x,1/2+z
-x,y,z
1/2-x,1/2+y,1/2+z
x,-y,-z
1/2+x,1/2-y,1/2-z
-x,-y,-z
1/2-x,1/2-y,1/2-z

loop_
_atom_site_label
_atom_site_fract_x
_atom_site_fract_y
_atom_site_fract_z
Sb 0.00000 0.00000 0.00000

loop_
_cod_related_entry_id
_cod_related_entry_database
_cod_related_entry_code
1 AMCSD 0013082
